data_7041276
loop_
_publ_author_name
'Comba, Peter'
'Enders, Markus'
'Gro\&shauser, Michael'
'Hiller, Markus'
'M\"uller, Dennis'
'Wadepohl, Hubert'

_publ_section_title
;
 Solution and solid state structures and magnetism of a series of linear
 trinuclear compounds with a hexacoordinate Ln(III) and two terminal
 Ni(II) centers.
;
_journal_issue 1
_journal_name_full 'Dalton transactions (Cambridge, England : 2003)'
_journal_page_first 138
_journal_page_last 149
_journal_paper_doi 10.1039/c6dt03488h
_journal_volume 46
_journal_year 2016
_chemical_formula_moiety 'C66 H84 N6 Ni2 O12 Y, Cl O4'
_chemical_formula_sum 'C66 H84 Cl N6 Ni2 O16 Y'
_chemical_formula_weight 1459.17
_space_group_crystal_system monoclinic
_space_group_IT_number 15
_space_group_name_Hall '-C 2yc'
_space_group_name_H-M_alt 'C 1 2/c 1'
_symmetry_cell_setting monoclinic
_symmetry_Int_Tables_number 15
_symmetry_space_group_name_Hall '-C 2yc'
_symmetry_space_group_name_H-M 'C 1 2/c 1'
_atom_sites_solution_hydrogens geom
_atom_sites_solution_primary iterative
_atom_sites_solution_secondary difmap
_audit_block_code co_mg60
_audit_creation_date 2016-04-04
_audit_creation_method
;
Olex2 1.2
(compiled 2016.02.16 svn.r3265 for OlexSys, GUI svn.r5155)
;
_audit_update_record
;
2016-04-04 deposited with the CCDC.
2016-11-30 downloaded from the CCDC.
;
_cell_angle_alpha 90
_cell_angle_beta 106.603(11)
_cell_angle_gamma 90
_cell_formula_units_Z 4
_cell_length_a 20.088(10)
_cell_length_b 21.319(11)
_cell_length_c 17.532(9)
_cell_measurement_reflns_used 8000
_cell_measurement_temperature 100(2)
_cell_measurement_theta_max 30.55
_cell_measurement_theta_min 2.26
_cell_volume 7195(6)
_computing_cell_refinement
;
SAINT (see _computing_data_reduction). Includes estimated systematic errors
 of the unit cell constants from Monte Carlo simulations.
;
_computing_data_collection 'SMART-5.631 (Bruker AXS, 2003)'
_computing_data_reduction 'SAINT (Bruker AXS, 1997-2013),SADABS-2014_5 (Sheldrick and Bruker AXS, 1997-2014)'
_computing_molecular_graphics 'Olex2 (Dolomanov et al., 2009)'
_computing_publication_material 'encif (Wadepohl, 2009-15); encifer 1.5 (CCDC, 2014)'
_computing_structure_refinement 'ShelXL (Sheldrick, 2015)'
_computing_structure_solution 'SUPERFLIP (Palatinus, 2007-2009)'
_diffrn_ambient_environment 'perfluoro polyether oil / N~2~'
_diffrn_ambient_temperature 100(1)
_diffrn_detector 'CCD plate'
_diffrn_detector_area_resol_mean 8.19
_diffrn_detector_type CCD-PXL-KAF2
_diffrn_measured_fraction_theta_full 1.000
_diffrn_measured_fraction_theta_max 0.996
_diffrn_measurement_device 'three-circle diffractometer'
_diffrn_measurement_device_type 'Bruker AXS Smart 1000'
_diffrn_measurement_method '\f- and \w-scans'
_diffrn_measurement_specimen_support 'polyimid foil'
_diffrn_radiation_monochromator graphite
_diffrn_radiation_probe x-ray
_diffrn_radiation_type MoK\a
_diffrn_radiation_wavelength 0.71073
_diffrn_reflns_av_R_equivalents 0.0411
_diffrn_reflns_av_unetI/netI 0.0242
_diffrn_reflns_Laue_measured_fraction_full 1.000
_diffrn_reflns_Laue_measured_fraction_max 0.996
_diffrn_reflns_limit_h_max 28
_diffrn_reflns_limit_h_min -28
_diffrn_reflns_limit_k_max 30
_diffrn_reflns_limit_k_min -30
_diffrn_reflns_limit_l_max 25
_diffrn_reflns_limit_l_min -25
_diffrn_reflns_number 88180
_diffrn_reflns_point_group_measured_fraction_full 1.000
_diffrn_reflns_point_group_measured_fraction_max 0.996
_diffrn_reflns_theta_full 25.242
_diffrn_reflns_theta_max 30.577
_diffrn_reflns_theta_min 1.910
_diffrn_source 'sealed X-Ray tube (Mo)'
_diffrn_source_type 'fine focus tube'
_diffrn_standards_number 0
_exptl_absorpt_coefficient_mu 1.421
_exptl_absorpt_correction_T_max 0.6478
_exptl_absorpt_correction_T_min 0.5872
_exptl_absorpt_correction_type multi-scan
_exptl_absorpt_process_details
;
multi-scan from symmetry-related measurements (Blessing 1995)
SADABS (see _computing_data_reduction)
;
_exptl_crystal_colour 'light purple'
_exptl_crystal_density_diffrn 1.347
_exptl_crystal_description block
_exptl_crystal_F_000 3048
_exptl_crystal_size_max 0.300
_exptl_crystal_size_mid 0.280
_exptl_crystal_size_min 0.200
_refine_diff_density_max 3.125
_refine_diff_density_min -0.874
_refine_diff_density_rms 0.113
_refine_ls_extinction_method none
_refine_ls_goodness_of_fit_ref 1.049
_refine_ls_hydrogen_treatment constr
_refine_ls_matrix_type full
_refine_ls_number_parameters 444
_refine_ls_number_reflns 11002
_refine_ls_number_restraints 51
_refine_ls_restrained_S_all 1.088
_refine_ls_R_factor_all 0.0581
_refine_ls_R_factor_gt 0.0469
_refine_ls_shift/su_max 0.002
_refine_ls_shift/su_mean 0.000
_refine_ls_structure_factor_coef Fsqd
_refine_ls_weighting_details 'w=1/[\s^2^(Fo^2^)+(0.0928P)^2^+15.6264P] where P=(Fo^2^+2Fc^2^)/3'
_refine_ls_weighting_scheme calc
_refine_ls_wR_factor_gt 0.1423
_refine_ls_wR_factor_ref 0.1511
_reflns_Friedel_coverage 0.000
_reflns_number_gt 9206
_reflns_number_total 11002
_reflns_threshold_expression 'I > 2\s(I)'
_cod_data_source_file c6dt03488h2.cif
_cod_data_source_block co_mg60_sq
_cod_depositor_comments 'Adding full bibliography for 7041276--7041289.cif.'
_cod_original_sg_symbol_H-M 'C 2/c'
_cod_database_code 7041276
_audit_block_refno 2163
_shelx_space_group_comment
;
The symmetry employed for this shelxl refinement is uniquely defined
by the following loop, which should always be used as a source of
symmetry information in preference to the above space-group names.
They are only intended as comments.
;
_shelx_estimated_absorpt_t_max 0.764
_shelx_estimated_absorpt_t_min 0.675
_shelxl_version_number 2014/7
_olex2_refinement_description
;
1. Fixed Uiso
 At 1.2 times of:
  All C(H) groups, All C(H,H) groups
 At 1.5 times of:
  All C(H,H,H) groups
2. Restrained distances
 Cl-O51 \\sim Cl-O52 \\sim Cl-O53 \\sim Cl-O54
 with sigma of 0.01
 O51-O52 \\sim O51-O53 \\sim O51-O54 \\sim O52-O53 \\sim O52-O54 \\sim O53-O54
 with sigma of 0.02
3. Rigid body (RIGU) restrains
 Cl, O51, O52, O53, O54
 with sigma for 1-2 distances of 0.004 and sigma for 1-3 distances of 0.004
4. Others
 Fixed Sof: Cl(0.5) O51(0.5) O52(0.5) O53(0.5) O54(0.5)
5.a Secondary CH2 refined with riding coordinates:
 C101(H10A,H10B), C102(H10C,H10D), C103(H10E,H10F), C104(H10G,H10H), C105(H10I,
 H10J), C106(H10K,H10L), C107(H10M,H10N), C116(H11G,H11H), C125(H12G,H12H)
5.b Aromatic/amide H refined with riding coordinates:
 C111(H111), C113(H113), C120(H120), C122(H122), C129(H129), C131(H131)
5.c Idealised Me refined as rotating group:
 C114(H11A,H11B,H11C), C115(H11D,H11E,H11F), C123(H12A,H12B,H12C), C124(H12D,
 H12E,H12F), C132(H13A,H13B,H13C), C133(H13D,H13E,H13F)
;
_olex2_submission_special_instructions 'No special instructions were received'

loop_
_symmetry_equiv_pos_as_xyz
'x, y, z'
'-x, y, -z+1/2'
'x+1/2, y+1/2, z'
'-x+1/2, y+1/2, -z+1/2'
'-x, -y, -z'
'x, -y, z-1/2'
'-x+1/2, -y+1/2, -z'
'x+1/2, -y+1/2, z-1/2'

loop_
_atom_site_label
_atom_site_type_symbol
_atom_site_fract_x
_atom_site_fract_y
_atom_site_fract_z
_atom_site_U_iso_or_equiv
_atom_site_adp_type
_atom_site_occupancy
_atom_site_site_symmetry_order
_atom_site_calc_flag
_atom_site_refinement_flags_posn
_atom_site_refinement_flags_adp
_atom_site_refinement_flags_occupancy
_atom_site_disorder_assembly
_atom_site_disorder_group
Y1 Y 0.5000 0.69313(2) 0.2500 0.01426(8) Uani 1 2 d S T P . .
Ni22 Ni 0.54637(2) 0.68558(2) 0.42572(2) 0.01485(8) Uani 1 1 d . . . . .
O101 O 0.39958(8) 0.67560(8) 0.15601(9) 0.0185(3) Uani 1 1 d . . . . .
O102 O 0.68793(9) 0.71520(9) 0.27114(11) 0.0276(4) Uani 1 1 d . . . . .
O103 O 0.47203(8) 0.63409(8) 0.34207(9) 0.0181(3) Uani 1 1 d . . . . .
O104 O 0.42762(10) 0.52857(8) 0.26584(11) 0.0263(4) Uani 1 1 d . . . . .
O105 O 0.50375(8) 0.75863(7) 0.35152(9) 0.0168(3) Uani 1 1 d . . . . .
O106 O 0.40738(9) 0.83583(8) 0.27612(10) 0.0228(3) Uani 1 1 d . . . . .
N101 N 0.59784(11) 0.61222(9) 0.49395(11) 0.0209(4) Uani 1 1 d . . . . .
N102 N 0.48527(11) 0.68934(9) 0.50128(11) 0.0192(4) Uani 1 1 d . . . . .
N103 N 0.61454(10) 0.74340(9) 0.50584(11) 0.0179(3) Uani 1 1 d . . . . .
C101 C 0.54318(14) 0.58456(11) 0.52565(14) 0.0245(5) Uani 1 1 d . . . . .
H10A H 0.5648 0.5547 0.5689 0.029 Uiso 1 1 calc R . . . .
H10B H 0.5097 0.5610 0.4828 0.029 Uiso 1 1 calc R . . . .
C102 C 0.50459(14) 0.63527(12) 0.55760(14) 0.0246(5) Uani 1 1 d . . . . .
H10C H 0.4620 0.6171 0.5663 0.030 Uiso 1 1 calc R . . . .
H10D H 0.5344 0.6504 0.6095 0.030 Uiso 1 1 calc R . . . .
C103 C 0.50312(12) 0.75111(11) 0.54143(14) 0.0212(4) Uani 1 1 d . . . . .
H10E H 0.4846 0.7531 0.5880 0.025 Uiso 1 1 calc R . . . .
H10F H 0.4810 0.7850 0.5042 0.025 Uiso 1 1 calc R . . . .
C104 C 0.58171(12) 0.76149(12) 0.56896(13) 0.0215(4) Uani 1 1 d . . . . .
H10G H 0.5915 0.8062 0.5828 0.026 Uiso 1 1 calc R . . . .
H10H H 0.6022 0.7363 0.6174 0.026 Uiso 1 1 calc R . . . .
C105 C 0.67710(12) 0.70360(11) 0.53754(14) 0.0210(4) Uani 1 1 d . . . . .
H10I H 0.7080 0.7235 0.5858 0.025 Uiso 1 1 calc R . . . .
H10J H 0.7029 0.7004 0.4973 0.025 Uiso 1 1 calc R . . . .
C106 C 0.65723(13) 0.63788(12) 0.55826(14) 0.0240(5) Uani 1 1 d . . . . .
H10K H 0.6978 0.6096 0.5663 0.029 Uiso 1 1 calc R . . . .
H10L H 0.6444 0.6395 0.6087 0.029 Uiso 1 1 calc R . . . .
C107 C 0.62047(13) 0.56541(11) 0.44276(14) 0.0242(5) Uani 1 1 d . . . . .
H10M H 0.5790 0.5510 0.4008 0.029 Uiso 1 1 calc R . . . .
H10N H 0.6403 0.5286 0.4758 0.029 Uiso 1 1 calc R . . . .
C108 C 0.67317(13) 0.58935(11) 0.40359(14) 0.0225(4) Uani 1 1 d . . . . .
C109 C 0.65873(12) 0.64226(11) 0.35491(13) 0.0200(4) Uani 1 1 d . . . . .
C110 C 0.70677(12) 0.66193(12) 0.31481(14) 0.0222(4) Uani 1 1 d . . . . .
C111 C 0.76636(13) 0.62719(14) 0.32011(15) 0.0284(5) Uani 1 1 d . . . . .
H111 H 0.7982 0.6407 0.2925 0.034 Uiso 1 1 calc R . . . .
C112 C 0.77963(13) 0.57259(14) 0.36577(15) 0.0311(6) Uani 1 1 d . . . . .
C113 C 0.73405(14) 0.55509(13) 0.40805(15) 0.0293(6) Uani 1 1 d . . . . .
H113 H 0.7441 0.5189 0.4410 0.035 Uiso 1 1 calc R . . . .
C114 C 0.84113(17) 0.53247(18) 0.36473(18) 0.0447(8) Uani 1 1 d . . . . .
H11A H 0.8365 0.5186 0.3102 0.067 Uiso 1 1 calc GR . . . .
H11B H 0.8430 0.4958 0.3990 0.067 Uiso 1 1 calc GR . . . .
H11C H 0.8839 0.5569 0.3844 0.067 Uiso 1 1 calc GR . . . .
C115 C 0.73139(14) 0.73516(15) 0.22396(17) 0.0328(6) Uani 1 1 d . . . . .
H11D H 0.7111 0.7724 0.1932 0.049 Uiso 1 1 calc GR . . . .
H11E H 0.7352 0.7014 0.1875 0.049 Uiso 1 1 calc GR . . . .
H11F H 0.7777 0.7454 0.2588 0.049 Uiso 1 1 calc GR . . . .
C116 C 0.41006(12) 0.68918(11) 0.45491(14) 0.0212(4) Uani 1 1 d . . . . .
H11G H 0.4017 0.7239 0.4159 0.025 Uiso 1 1 calc R . . . .
H11H H 0.3820 0.6976 0.4919 0.025 Uiso 1 1 calc R . . . .
C117 C 0.38503(12) 0.62932(11) 0.41129(14) 0.0211(4) Uani 1 1 d . . . . .
C118 C 0.41686(12) 0.60610(11) 0.35594(13) 0.0188(4) Uani 1 1 d . . . . .
C119 C 0.39046(13) 0.55024(11) 0.31471(13) 0.0213(4) Uani 1 1 d . . . . .
C120 C 0.33093(13) 0.52210(12) 0.32394(14) 0.0243(5) Uani 1 1 d . . . . .
H120 H 0.3130 0.4854 0.2944 0.029 Uiso 1 1 calc R . . . .
C121 C 0.29714(13) 0.54742(12) 0.37639(15) 0.0253(5) Uani 1 1 d . . . . .
C122 C 0.32551(13) 0.59948(12) 0.42077(14) 0.0244(5) Uani 1 1 d . . . . .
H122 H 0.3042 0.6155 0.4586 0.029 Uiso 1 1 calc R . . . .
C123 C 0.22902(14) 0.52003(14) 0.38155(17) 0.0319(6) Uani 1 1 d . . . . .
H12A H 0.1924 0.5293 0.3324 0.048 Uiso 1 1 calc GR . . . .
H12B H 0.2168 0.5386 0.4269 0.048 Uiso 1 1 calc GR . . . .
H12C H 0.2338 0.4745 0.3888 0.048 Uiso 1 1 calc GR . . . .
C124 C 0.40706(17) 0.46995(12) 0.22785(16) 0.0317(6) Uani 1 1 d . . . . .
H12D H 0.3603 0.4737 0.1910 0.048 Uiso 1 1 calc GR . . . .
H12E H 0.4071 0.4380 0.2681 0.048 Uiso 1 1 calc GR . . . .
H12F H 0.4397 0.4577 0.1983 0.048 Uiso 1 1 calc GR . . . .
C125 C 0.63343(11) 0.79885(11) 0.46423(14) 0.0192(4) Uani 1 1 d . . . . .
H12G H 0.6541 0.7836 0.4228 0.023 Uiso 1 1 calc R . . . .
H12H H 0.6695 0.8233 0.5032 0.023 Uiso 1 1 calc R . . . .
C126 C 0.57395(11) 0.84192(10) 0.42582(13) 0.0177(4) Uani 1 1 d . . . . .
C127 C 0.51443(11) 0.81954(10) 0.36976(13) 0.0164(4) Uani 1 1 d . . . . .
C128 C 0.46337(11) 0.86294(11) 0.32965(13) 0.0186(4) Uani 1 1 d . . . . .
C129 C 0.47238(12) 0.92662(11) 0.34427(14) 0.0209(4) Uani 1 1 d . . . . .
H129 H 0.4378 0.9552 0.3161 0.025 Uiso 1 1 calc R . . . .
C130 C 0.53229(13) 0.94933(11) 0.40053(15) 0.0224(4) Uani 1 1 d . . . . .
C131 C 0.58185(12) 0.90672(11) 0.44042(14) 0.0202(4) Uani 1 1 d . . . . .
H131 H 0.6224 0.9216 0.4788 0.024 Uiso 1 1 calc R . . . .
C132 C 0.54234(15) 1.01908(12) 0.41545(19) 0.0312(6) Uani 1 1 d . . . . .
H13A H 0.5250 1.0418 0.3650 0.047 Uiso 1 1 calc GR . . . .
H13B H 0.5919 1.0281 0.4385 0.047 Uiso 1 1 calc GR . . . .
H13C H 0.5167 1.0326 0.4525 0.047 Uiso 1 1 calc GR . . . .
C133 C 0.35534(13) 0.87683(13) 0.23059(16) 0.0277(5) Uani 1 1 d . . . . .
H13D H 0.3185 0.8522 0.1942 0.042 Uiso 1 1 calc GR . . . .
H13E H 0.3759 0.9054 0.1998 0.042 Uiso 1 1 calc GR . . . .
H13F H 0.3357 0.9012 0.2663 0.042 Uiso 1 1 calc GR . . . .
Cl Cl 0.59782(9) 0.29534(10) 0.29196(10) 0.0490(4) Uani 0.5 1 d D U . A -1
O51 O 0.6318(2) 0.3245(2) 0.2418(3) 0.0393(10) Uani 0.5 1 d D U . A -1
O52 O 0.5892(3) 0.2275(2) 0.2724(4) 0.0626(15) Uani 0.5 1 d D U . A -1
O53 O 0.6430(4) 0.3010(5) 0.3730(3) 0.140(4) Uani 0.5 1 d D U . A -1
O54 O 0.5277(3) 0.3162(3) 0.2749(4) 0.0635(16) Uani 0.5 1 d D U . A -1

loop_
_atom_site_aniso_label
_atom_site_aniso_U_11
_atom_site_aniso_U_22
_atom_site_aniso_U_33
_atom_site_aniso_U_23
_atom_site_aniso_U_13
_atom_site_aniso_U_12
Y1 0.01319(13) 0.01824(14) 0.01030(13) 0.000 0.00168(10) 0.000
Ni22 0.01526(14) 0.01780(14) 0.01011(13) -0.00037(9) 0.00139(10) 0.00262(9)
O101 0.0147(7) 0.0238(7) 0.0153(7) -0.0007(6) 0.0017(6) -0.0065(6)
O102 0.0227(8) 0.0351(10) 0.0276(9) 0.0014(7) 0.0114(7) 0.0049(7)
O103 0.0193(7) 0.0214(7) 0.0133(7) -0.0001(5) 0.0043(6) -0.0027(6)
O104 0.0342(10) 0.0228(8) 0.0218(8) -0.0040(6) 0.0077(7) -0.0031(7)
O105 0.0166(7) 0.0169(7) 0.0152(7) -0.0011(5) 0.0018(6) 0.0030(5)
O106 0.0183(7) 0.0228(8) 0.0226(8) -0.0004(6) -0.0017(6) 0.0057(6)
N101 0.0242(9) 0.0222(9) 0.0128(8) -0.0004(7) -0.0004(7) 0.0042(7)
N102 0.0217(9) 0.0227(9) 0.0129(8) -0.0007(6) 0.0043(7) -0.0003(7)
N103 0.0160(8) 0.0223(9) 0.0137(8) -0.0018(6) 0.0016(6) 0.0038(7)
C101 0.0315(12) 0.0229(11) 0.0160(10) 0.0048(8) 0.0021(9) 0.0001(9)
C102 0.0299(12) 0.0295(12) 0.0140(9) 0.0025(8) 0.0056(9) -0.0006(9)
C103 0.0221(10) 0.0252(11) 0.0171(9) -0.0051(8) 0.0069(8) 0.0002(8)
C104 0.0226(11) 0.0258(11) 0.0156(9) -0.0055(8) 0.0050(8) 0.0015(8)
C105 0.0177(10) 0.0244(10) 0.0165(9) -0.0026(8) -0.0022(8) 0.0055(8)
C106 0.0242(11) 0.0266(11) 0.0148(9) -0.0005(8) -0.0047(8) 0.0052(9)
C107 0.0287(12) 0.0202(10) 0.0196(10) -0.0006(8) 0.0005(9) 0.0070(9)
C108 0.0230(11) 0.0234(11) 0.0169(10) -0.0046(8) -0.0013(8) 0.0076(8)
C109 0.0175(10) 0.0232(10) 0.0160(9) -0.0054(8) -0.0005(8) 0.0066(8)
C110 0.0166(10) 0.0293(12) 0.0187(10) -0.0073(8) 0.0017(8) 0.0041(8)
C111 0.0179(10) 0.0421(14) 0.0228(11) -0.0131(10) 0.0021(9) 0.0079(10)
C112 0.0226(11) 0.0422(15) 0.0227(11) -0.0134(10) -0.0028(9) 0.0159(10)
C113 0.0311(13) 0.0298(12) 0.0200(11) -0.0067(9) -0.0038(9) 0.0154(10)
C114 0.0365(15) 0.062(2) 0.0304(14) -0.0121(14) 0.0015(12) 0.0308(15)
C115 0.0245(12) 0.0480(16) 0.0288(13) -0.0040(11) 0.0123(10) -0.0035(11)
C116 0.0181(10) 0.0277(11) 0.0183(10) -0.0009(8) 0.0060(8) -0.0010(8)
C117 0.0204(10) 0.0245(11) 0.0175(10) 0.0032(8) 0.0039(8) -0.0010(8)
C118 0.0195(10) 0.0217(10) 0.0136(9) 0.0037(7) 0.0024(7) -0.0009(8)
C119 0.0251(11) 0.0218(10) 0.0148(9) 0.0042(8) 0.0020(8) -0.0004(8)
C120 0.0248(11) 0.0247(11) 0.0182(10) 0.0052(8) -0.0022(8) -0.0044(9)
C121 0.0222(11) 0.0291(12) 0.0212(11) 0.0095(9) 0.0008(9) -0.0044(9)
C122 0.0227(11) 0.0302(12) 0.0204(10) 0.0051(9) 0.0064(9) -0.0016(9)
C123 0.0238(12) 0.0374(14) 0.0315(13) 0.0104(11) 0.0028(10) -0.0069(10)
C124 0.0485(16) 0.0206(11) 0.0238(12) -0.0021(9) 0.0068(11) -0.0032(11)
C125 0.0139(9) 0.0228(10) 0.0194(10) -0.0013(8) 0.0022(8) 0.0013(8)
C126 0.0151(9) 0.0197(10) 0.0182(9) -0.0012(7) 0.0047(7) 0.0021(7)
C127 0.0150(9) 0.0186(9) 0.0163(9) -0.0005(7) 0.0055(7) 0.0027(7)
C128 0.0157(9) 0.0215(10) 0.0185(9) 0.0003(8) 0.0050(8) 0.0044(8)
C129 0.0202(10) 0.0187(10) 0.0253(11) 0.0020(8) 0.0087(8) 0.0061(8)
C130 0.0231(11) 0.0183(10) 0.0285(11) -0.0028(8) 0.0114(9) 0.0011(8)
C131 0.0184(10) 0.0205(10) 0.0222(10) -0.0043(8) 0.0065(8) -0.0017(8)
C132 0.0308(13) 0.0195(11) 0.0440(15) -0.0019(10) 0.0119(11) -0.0001(9)
C133 0.0215(11) 0.0304(12) 0.0265(12) 0.0012(9) -0.0006(9) 0.0109(9)
Cl 0.0489(9) 0.0705(11) 0.0323(7) 0.0136(7) 0.0192(7) 0.0151(8)
O51 0.056(3) 0.035(2) 0.031(2) 0.0048(17) 0.0190(19) 0.0183(19)
O52 0.069(4) 0.046(3) 0.091(4) 0.026(3) 0.052(3) 0.017(2)
O53 0.122(6) 0.287(12) 0.020(2) -0.025(4) 0.032(3) -0.108(6)
O54 0.054(3) 0.076(4) 0.057(4) -0.010(3) 0.010(3) 0.012(3)

loop_
_atom_type_symbol
_atom_type_description
_atom_type_scat_dispersion_real
_atom_type_scat_dispersion_imag
_atom_type_scat_source
C C 0.0033 0.0016 'International Tables Vol C Tables 4.2.6.8 and 6.1.1.4'
H H 0.0000 0.0000 'International Tables Vol C Tables 4.2.6.8 and 6.1.1.4'
Cl Cl 0.1484 0.1585 'International Tables Vol C Tables 4.2.6.8 and 6.1.1.4'
N N 0.0061 0.0033 'International Tables Vol C Tables 4.2.6.8 and 6.1.1.4'
Ni Ni 0.3393 1.1124 'International Tables Vol C Tables 4.2.6.8 and 6.1.1.4'
O O 0.0106 0.0060 'International Tables Vol C Tables 4.2.6.8 and 6.1.1.4'
Y Y -2.7962 3.5667 'International Tables Vol C Tables 4.2.6.8 and 6.1.1.4'

loop_
_geom_angle_atom_site_label_1
_geom_angle_atom_site_label_2
_geom_angle_atom_site_label_3
_geom_angle
_geom_angle_site_symmetry_1
_geom_angle_site_symmetry_3
Ni22 Y1 Ni22 173.755(16) . 2_655
O101 Y1 Ni22 134.92(4) 2_655 2_655
O101 Y1 Ni22 134.92(4) . .
O101 Y1 Ni22 43.59(4) 2_655 .
O101 Y1 Ni22 43.59(4) . 2_655
O101 Y1 O101 160.80(9) 2_655 .
O101 Y1 O105 72.65(6) 2_655 .
O101 Y1 O105 120.37(6) . .
O101 Y1 O105 120.37(6) 2_655 2_655
O101 Y1 O105 72.65(6) . 2_655
O103 Y1 Ni22 44.63(4) 2_655 2_655
O103 Y1 Ni22 130.58(5) . 2_655
O103 Y1 Ni22 44.63(4) . .
O103 Y1 Ni22 130.58(5) 2_655 .
O103 Y1 O101 94.45(7) 2_655 2_655
O103 Y1 O101 74.64(7) 2_655 .
O103 Y1 O101 74.64(7) . 2_655
O103 Y1 O101 94.45(7) . .
O103 Y1 O103 111.67(9) . 2_655
O103 Y1 O105 163.95(6) . 2_655
O103 Y1 O105 74.75(7) 2_655 2_655
O103 Y1 O105 163.96(6) 2_655 .
O103 Y1 O105 74.75(7) . .
O105 Y1 Ni22 142.05(4) 2_655 .
O105 Y1 Ni22 43.88(4) 2_655 2_655
O105 Y1 Ni22 142.05(4) . 2_655
O105 Y1 Ni22 43.87(4) . .
O105 Y1 O105 103.14(9) 2_655 .
O101 Ni22 Y1 49.21(5) 2_655 .
O101 Ni22 O103 82.47(7) 2_655 .
O101 Ni22 O105 80.99(7) 2_655 .
O101 Ni22 N101 92.81(8) 2_655 .
O101 Ni22 N102 174.35(7) 2_655 .
O101 Ni22 N103 99.05(8) 2_655 .
O103 Ni22 Y1 49.14(5) . .
O105 Ni22 Y1 49.33(5) . .
O105 Ni22 O103 82.43(7) . .
O105 Ni22 N101 173.57(8) . .
O105 Ni22 N103 93.07(8) . .
N101 Ni22 Y1 127.09(6) . .
N101 Ni22 O103 98.56(8) . .
N101 Ni22 N103 86.15(8) . .
N102 Ni22 Y1 127.08(6) . .
N102 Ni22 O103 91.97(8) . .
N102 Ni22 O105 99.31(8) . .
N102 Ni22 N101 87.03(8) . .
N102 Ni22 N103 86.58(8) . .
N103 Ni22 Y1 128.76(6) . .
N103 Ni22 O103 175.00(7) . .
Ni22 O101 Y1 87.20(7) 2_655 .
C109 O101 Y1 139.63(14) 2_655 .
C109 O101 Ni22 125.11(14) 2_655 2_655
C110 O102 C115 117.2(2) . .
Ni22 O103 Y1 86.23(7) . .
C118 O103 Y1 140.44(14) . .
C118 O103 Ni22 124.79(14) . .
C119 O104 C124 117.0(2) . .
Ni22 O105 Y1 86.80(7) . .
C127 O105 Y1 139.31(14) . .
C127 O105 Ni22 125.08(14) . .
C128 O106 C133 116.98(19) . .
C101 N101 Ni22 102.51(14) . .
C101 N101 C106 112.30(19) . .
C101 N101 C107 110.0(2) . .
C106 N101 Ni22 108.72(15) . .
C106 N101 C107 112.53(19) . .
C107 N101 Ni22 110.25(14) . .
C102 N102 Ni22 107.85(15) . .
C102 N102 C116 112.83(19) . .
C103 N102 Ni22 103.45(14) . .
C103 N102 C102 112.83(19) . .
C103 N102 C116 109.16(18) . .
C116 N102 Ni22 110.30(14) . .
C104 N103 Ni22 108.12(14) . .
C104 N103 C125 112.66(18) . .
C105 N103 Ni22 103.84(14) . .
C105 N103 C104 112.08(18) . .
C105 N103 C125 109.19(18) . .
C125 N103 Ni22 110.59(14) . .
N101 C101 H10A 109.4 . .
N101 C101 H10B 109.4 . .
N101 C101 C102 111.3(2) . .
H10A C101 H10B 108.0 . .
C102 C101 H10A 109.4 . .
C102 C101 H10B 109.4 . .
N102 C102 C101 111.52(19) . .
N102 C102 H10C 109.3 . .
N102 C102 H10D 109.3 . .
C101 C102 H10C 109.3 . .
C101 C102 H10D 109.3 . .
H10C C102 H10D 108.0 . .
N102 C103 H10E 109.3 . .
N102 C103 H10F 109.3 . .
N102 C103 C104 111.40(19) . .
H10E C103 H10F 108.0 . .
C104 C103 H10E 109.3 . .
C104 C103 H10F 109.3 . .
N103 C104 C103 111.33(18) . .
N103 C104 H10G 109.4 . .
N103 C104 H10H 109.4 . .
C103 C104 H10G 109.4 . .
C103 C104 H10H 109.4 . .
H10G C104 H10H 108.0 . .
N103 C105 H10I 109.4 . .
N103 C105 H10J 109.4 . .
N103 C105 C106 111.2(2) . .
H10I C105 H10J 108.0 . .
C106 C105 H10I 109.4 . .
C106 C105 H10J 109.4 . .
N101 C106 C105 111.30(18) . .
N101 C106 H10K 109.4 . .
N101 C106 H10L 109.4 . .
C105 C106 H10K 109.4 . .
C105 C106 H10L 109.4 . .
H10K C106 H10L 108.0 . .
N101 C107 H10M 108.5 . .
N101 C107 H10N 108.5 . .
N101 C107 C108 114.9(2) . .
H10M C107 H10N 107.5 . .
C108 C107 H10M 108.5 . .
C108 C107 H10N 108.5 . .
C109 C108 C107 120.2(2) . .
C109 C108 C113 118.7(2) . .
C113 C108 C107 120.8(2) . .
O101 C109 C108 122.6(2) 2_655 .
O101 C109 C110 117.8(2) 2_655 .
C108 C109 C110 119.6(2) . .
O102 C110 C109 114.1(2) . .
O102 C110 C111 125.3(2) . .
C111 C110 C109 120.5(2) . .
C110 C111 H111 119.9 . .
C110 C111 C112 120.2(3) . .
C112 C111 H111 119.9 . .
C111 C112 C114 119.3(3) . .
C113 C112 C111 119.0(2) . .
C113 C112 C114 121.6(3) . .
C108 C113 H113 119.1 . .
C112 C113 C108 121.9(3) . .
C112 C113 H113 119.1 . .
C112 C114 H11A 109.5 . .
C112 C114 H11B 109.5 . .
C112 C114 H11C 109.5 . .
H11A C114 H11B 109.5 . .
H11A C114 H11C 109.5 . .
H11B C114 H11C 109.5 . .
O102 C115 H11D 109.5 . .
O102 C115 H11E 109.5 . .
O102 C115 H11F 109.5 . .
H11D C115 H11E 109.5 . .
H11D C115 H11F 109.5 . .
H11E C115 H11F 109.5 . .
N102 C116 H11G 108.6 . .
N102 C116 H11H 108.6 . .
N102 C116 C117 114.72(19) . .
H11G C116 H11H 107.6 . .
C117 C116 H11G 108.6 . .
C117 C116 H11H 108.6 . .
C118 C117 C116 120.2(2) . .
C118 C117 C122 119.7(2) . .
C122 C117 C116 119.8(2) . .
O103 C118 C117 122.3(2) . .
O103 C118 C119 119.4(2) . .
C117 C118 C119 118.3(2) . .
O104 C119 C118 114.4(2) . .
O104 C119 C120 124.7(2) . .
C120 C119 C118 120.9(2) . .
C119 C120 H120 119.8 . .
C119 C120 C121 120.4(2) . .
C121 C120 H120 119.8 . .
C120 C121 C123 120.5(2) . .
C122 C121 C120 118.8(2) . .
C122 C121 C123 120.7(3) . .
C117 C122 H122 119.2 . .
C121 C122 C117 121.7(2) . .
C121 C122 H122 119.2 . .
C121 C123 H12A 109.5 . .
C121 C123 H12B 109.5 . .
C121 C123 H12C 109.5 . .
H12A C123 H12B 109.5 . .
H12A C123 H12C 109.5 . .
H12B C123 H12C 109.5 . .
O104 C124 H12D 109.5 . .
O104 C124 H12E 109.5 . .
O104 C124 H12F 109.5 . .
H12D C124 H12E 109.5 . .
H12D C124 H12F 109.5 . .
H12E C124 H12F 109.5 . .
N103 C125 H12G 108.5 . .
N103 C125 H12H 108.5 . .
N103 C125 C126 114.92(19) . .
H12G C125 H12H 107.5 . .
C126 C125 H12G 108.5 . .
C126 C125 H12H 108.5 . .
C127 C126 C125 121.1(2) . .
C127 C126 C131 119.5(2) . .
C131 C126 C125 119.0(2) . .
O105 C127 C126 123.04(19) . .
O105 C127 C128 118.2(2) . .
C126 C127 C128 118.7(2) . .
O106 C128 C127 113.7(2) . .
O106 C128 C129 125.4(2) . .
C129 C128 C127 120.9(2) . .
C128 C129 H129 119.7 . .
C128 C129 C130 120.5(2) . .
C130 C129 H129 119.7 . .
C129 C130 C132 120.3(2) . .
C131 C130 C129 118.5(2) . .
C131 C130 C132 121.2(2) . .
C126 C131 H131 119.1 . .
C130 C131 C126 121.8(2) . .
C130 C131 H131 119.1 . .
C130 C132 H13A 109.5 . .
C130 C132 H13B 109.5 . .
C130 C132 H13C 109.5 . .
H13A C132 H13B 109.5 . .
H13A C132 H13C 109.5 . .
H13B C132 H13C 109.5 . .
O106 C133 H13D 109.5 . .
O106 C133 H13E 109.5 . .
O106 C133 H13F 109.5 . .
H13D C133 H13E 109.5 . .
H13D C133 H13F 109.5 . .
H13E C133 H13F 109.5 . .
O51 Cl O52 109.4(3) . .
O51 Cl O53 107.2(4) . .
O51 Cl O54 111.1(3) . .
O53 Cl O52 107.8(5) . .
O54 Cl O52 102.2(3) . .
O54 Cl O53 118.9(5) . .

loop_
_geom_bond_atom_site_label_1
_geom_bond_atom_site_label_2
_geom_bond_distance
_geom_bond_site_symmetry_2
Y1 Ni22 2.9572(15) 2_655
Y1 Ni22 2.9572(15) .
Y1 O101 2.2416(17) 2_655
Y1 O101 2.2417(17) .
Y1 O103 2.2414(17) 2_655
Y1 O103 2.2414(17) .
Y1 O105 2.2464(17) 2_655
Y1 O105 2.2464(17) .
Ni22 O101 2.0412(18) 2_655
Ni22 O103 2.0820(17) .
Ni22 O105 2.0528(17) .
Ni22 N101 2.059(2) .
Ni22 N102 2.049(2) .
Ni22 N103 2.066(2) .
O101 Ni22 2.0412(18) 2_655
O101 C109 1.336(3) 2_655
O102 C110 1.361(3) .
O102 C115 1.428(3) .
O103 C118 1.341(3) .
O104 C119 1.368(3) .
O104 C124 1.421(3) .
O105 C127 1.340(3) .
O106 C128 1.370(3) .
O106 C133 1.420(3) .
N101 C101 1.487(3) .
N101 C106 1.492(3) .
N101 C107 1.497(3) .
N102 C102 1.495(3) .
N102 C103 1.488(3) .
N102 C116 1.497(3) .
N103 C104 1.492(3) .
N103 C105 1.486(3) .
N103 C125 1.494(3) .
C101 H10A 0.9900 .
C101 H10B 0.9900 .
C101 C102 1.527(4) .
C102 H10C 0.9900 .
C102 H10D 0.9900 .
C103 H10E 0.9900 .
C103 H10F 0.9900 .
C103 C104 1.529(3) .
C104 H10G 0.9900 .
C104 H10H 0.9900 .
C105 H10I 0.9900 .
C105 H10J 0.9900 .
C105 C106 1.529(4) .
C106 H10K 0.9900 .
C106 H10L 0.9900 .
C107 H10M 0.9900 .
C107 H10N 0.9900 .
C107 C108 1.506(4) .
C108 C109 1.394(3) .
C108 C113 1.407(3) .
C109 O101 1.336(3) 2_655
C109 C110 1.410(4) .
C110 C111 1.388(3) .
C111 H111 0.9500 .
C111 C112 1.395(4) .
C112 C113 1.384(4) .
C112 C114 1.507(4) .
C113 H113 0.9500 .
C114 H11A 0.9800 .
C114 H11B 0.9800 .
C114 H11C 0.9800 .
C115 H11D 0.9800 .
C115 H11E 0.9800 .
C115 H11F 0.9800 .
C116 H11G 0.9900 .
C116 H11H 0.9900 .
C116 C117 1.499(3) .
C117 C118 1.397(3) .
C117 C122 1.406(3) .
C118 C119 1.415(3) .
C119 C120 1.388(3) .
C120 H120 0.9500 .
C120 C121 1.398(4) .
C121 C122 1.381(4) .
C121 C123 1.514(4) .
C122 H122 0.9500 .
C123 H12A 0.9800 .
C123 H12B 0.9800 .
C123 H12C 0.9800 .
C124 H12D 0.9800 .
C124 H12E 0.9800 .
C124 H12F 0.9800 .
C125 H12G 0.9900 .
C125 H12H 0.9900 .
C125 C126 1.505(3) .
C126 C127 1.397(3) .
C126 C131 1.406(3) .
C127 C128 1.411(3) .
C128 C129 1.384(3) .
C129 H129 0.9500 .
C129 C130 1.406(3) .
C130 C131 1.381(3) .
C130 C132 1.513(3) .
C131 H131 0.9500 .
C132 H13A 0.9800 .
C132 H13B 0.9800 .
C132 H13C 0.9800 .
C133 H13D 0.9800 .
C133 H13E 0.9800 .
C133 H13F 0.9800 .
Cl O51 1.402(4) .
Cl O52 1.485(5) .
Cl O53 1.457(5) .
Cl O54 1.424(5) .

loop_
_geom_torsion_atom_site_label_1
_geom_torsion_atom_site_label_2
_geom_torsion_atom_site_label_3
_geom_torsion_atom_site_label_4
_geom_torsion
_geom_torsion_site_symmetry_1
_geom_torsion_site_symmetry_4
Y1 O103 C118 C117 -106.0(2) . .
Y1 O103 C118 C119 75.5(3) . .
Y1 O105 C127 C126 -109.7(2) . .
Y1 O105 C127 C128 69.5(3) . .
Ni22 O103 C118 C117 29.7(3) . .
Ni22 O103 C118 C119 -148.82(16) . .
Ni22 O105 C127 C126 25.7(3) . .
Ni22 O105 C127 C128 -155.05(16) . .
Ni22 N101 C101 C102 -46.5(2) . .
Ni22 N101 C106 C105 -20.0(2) . .
Ni22 N101 C107 C108 64.5(2) . .
Ni22 N102 C102 C101 -18.8(2) . .
Ni22 N102 C103 C104 -45.9(2) . .
Ni22 N102 C116 C117 67.0(2) . .
Ni22 N103 C104 C103 -18.8(2) . .
Ni22 N103 C105 C106 -45.1(2) . .
Ni22 N103 C125 C126 63.7(2) . .
O101 C109 C110 O102 2.3(3) 2_655 .
O101 C109 C110 C111 -176.3(2) 2_655 .
O102 C110 C111 C112 -178.8(2) . .
O103 C118 C119 O104 2.9(3) . .
O103 C118 C119 C120 -176.0(2) . .
O104 C119 C120 C121 179.1(2) . .
O105 C127 C128 O106 0.7(3) . .
O105 C127 C128 C129 -178.1(2) . .
O106 C128 C129 C130 -179.7(2) . .
N101 C101 C102 N102 45.7(3) . .
N101 C107 C108 C109 -56.8(3) . .
N101 C107 C108 C113 130.4(2) . .
N102 C103 C104 N103 44.9(3) . .
N102 C116 C117 C118 -57.3(3) . .
N102 C116 C117 C122 128.4(2) . .
N103 C105 C106 N101 45.1(3) . .
N103 C125 C126 C127 -56.3(3) . .
N103 C125 C126 C131 130.6(2) . .
C101 N101 C106 C105 -132.8(2) . .
C101 N101 C107 C108 176.86(18) . .
C102 N102 C103 C104 70.4(2) . .
C102 N102 C116 C117 -53.7(3) . .
C103 N102 C102 C101 -132.5(2) . .
C103 N102 C116 C117 -179.97(19) . .
C104 N103 C105 C106 71.4(2) . .
C104 N103 C125 C126 -57.4(2) . .
C105 N103 C104 C103 -132.7(2) . .
C105 N103 C125 C126 177.39(18) . .
C106 N101 C101 C102 70.0(2) . .
C106 N101 C107 C108 -57.1(3) . .
C107 N101 C101 C102 -163.75(18) . .
C107 N101 C106 C105 102.4(2) . .
C107 C108 C109 O101 3.5(3) . 2_655
C107 C108 C109 C110 -176.2(2) . .
C107 C108 C113 C112 173.1(2) . .
C108 C109 C110 O102 -178.0(2) . .
C108 C109 C110 C111 3.4(3) . .
C109 C108 C113 C112 0.1(4) . .
C109 C110 C111 C112 -0.5(4) . .
C110 C111 C112 C113 -2.6(4) . .
C110 C111 C112 C114 174.5(2) . .
C111 C112 C113 C108 2.8(4) . .
C113 C108 C109 O101 176.5(2) . 2_655
C113 C108 C109 C110 -3.2(3) . .
C114 C112 C113 C108 -174.2(2) . .
C115 O102 C110 C109 -175.2(2) . .
C115 O102 C110 C111 3.2(4) . .
C116 N102 C102 C101 103.2(2) . .
C116 N102 C103 C104 -163.32(19) . .
C116 C117 C118 O103 3.0(3) . .
C116 C117 C118 C119 -178.5(2) . .
C116 C117 C122 C121 174.1(2) . .
C117 C118 C119 O104 -175.7(2) . .
C117 C118 C119 C120 5.4(3) . .
C118 C117 C122 C121 -0.2(4) . .
C118 C119 C120 C121 -2.1(3) . .
C119 C120 C121 C122 -2.3(3) . .
C119 C120 C121 C123 174.9(2) . .
C120 C121 C122 C117 3.5(4) . .
C122 C117 C118 O103 177.2(2) . .
C122 C117 C118 C119 -4.2(3) . .
C123 C121 C122 C117 -173.8(2) . .
C124 O104 C119 C118 175.0(2) . .
C124 O104 C119 C120 -6.1(3) . .
C125 N103 C104 C103 103.7(2) . .
C125 N103 C105 C106 -163.07(18) . .
C125 C126 C127 O105 5.7(3) . .
C125 C126 C127 C128 -173.6(2) . .
C125 C126 C131 C130 173.0(2) . .
C126 C127 C128 O106 180.00(19) . .
C126 C127 C128 C129 1.2(3) . .
C127 C126 C131 C130 -0.2(3) . .
C127 C128 C129 C130 -1.0(3) . .
C128 C129 C130 C131 0.3(4) . .
C128 C129 C130 C132 179.1(2) . .
C129 C130 C131 C126 0.4(4) . .
C131 C126 C127 O105 178.7(2) . .
C131 C126 C127 C128 -0.5(3) . .
C132 C130 C131 C126 -178.5(2) . .
C133 O106 C128 C127 -177.0(2) . .
C133 O106 C128 C129 1.8(3) . .
